data_7715015
loop_
_publ_author_name
'Peng, Cai-Hong'
'Li, Guanghua'
'Li, Ke-Chang'
'Cui, Xiao-Bing'

_publ_section_title
;
 Six polyoxotungstate-based transition metal compounds for electrochemical
 capacitor application and a comparative analysis of factors affecting
 capacitances.
;
_journal_issue 8
_journal_name_full 'Dalton transactions (Cambridge, England : 2003)'
_journal_page_first 3499
_journal_page_last 3510
_journal_paper_doi 10.1039/d3dt04052f
_journal_volume 53
_journal_year 2024
_chemical_formula_moiety 'C48 H36 N8 O42 Si W12 Zn2, 2(O)'
_chemical_formula_sum 'C48 H40 N8 O44 Si W12 Zn2'
_chemical_formula_weight 3797.91
_space_group_crystal_system triclinic
_space_group_IT_number 2
_space_group_name_Hall '-P 1'
_space_group_name_H-M_alt 'P -1'
_atom_sites_solution_hydrogens geom
_audit_creation_date 2023-10-11
_audit_creation_method
;
Olex2 1.5
(compiled 2023.08.24 svn.re1ec1418 for OlexSys, GUI svn.r6817)
;
_audit_update_record
;
2023-11-07 deposited with the CCDC.	2024-01-16 downloaded from the CCDC.
;
_cell_angle_alpha 83.241(2)
_cell_angle_beta 84.184(2)
_cell_angle_gamma 65.508(2)
_cell_formula_units_Z 2
_cell_length_a 12.2370(9)
_cell_length_b 14.0325(10)
_cell_length_c 22.9061(15)
_cell_measurement_reflns_used 9800
_cell_measurement_temperature 298.00
_cell_measurement_theta_max 25.40
_cell_measurement_theta_min 2.49
_cell_volume 3548.5(4)
_computing_cell_refinement 'SAINT V8.38A (Bruker, 2018)'
_computing_data_collection 'Bruker SMART'
_computing_data_reduction 'SAINT V8.38A (Bruker, 2018)'
_computing_molecular_graphics 'Olex2 1.5 (Dolomanov et al., 2009)'
_computing_publication_material 'Olex2 1.5 (Dolomanov et al., 2009)'
_computing_structure_refinement 'XL  (Sheldrick, 2008)'
_computing_structure_solution 'Bruker SHELXTL'
_diffrn_ambient_temperature 298.00
_diffrn_measured_fraction_theta_full 0.989
_diffrn_measured_fraction_theta_max 0.986
_diffrn_measurement_device_type 'CCD area detector'
_diffrn_measurement_method 'phi and omega scans'
_diffrn_radiation_monochromator graphite
_diffrn_radiation_type MoK\a
_diffrn_radiation_wavelength 0.71073
_diffrn_reflns_av_R_equivalents 0.0563
_diffrn_reflns_av_unetI/netI 0.0645
_diffrn_reflns_Laue_measured_fraction_full 0.989
_diffrn_reflns_Laue_measured_fraction_max 0.986
_diffrn_reflns_limit_h_max 14
_diffrn_reflns_limit_h_min -14
_diffrn_reflns_limit_k_max 16
_diffrn_reflns_limit_k_min -16
_diffrn_reflns_limit_l_max 27
_diffrn_reflns_limit_l_min -27
_diffrn_reflns_number 33027
_diffrn_reflns_point_group_measured_fraction_full 0.989
_diffrn_reflns_point_group_measured_fraction_max 0.986
_diffrn_reflns_theta_full 25.242
_diffrn_reflns_theta_max 25.429
_diffrn_reflns_theta_min 2.302
_diffrn_source_current 1.2
_diffrn_source_power 0.06
_diffrn_source_voltage 50.0
_exptl_absorpt_coefficient_mu 20.143
_exptl_absorpt_correction_T_max 0.7452
_exptl_absorpt_correction_T_min 0.2479
_exptl_absorpt_correction_type empirical
_exptl_absorpt_process_details
;
SADABS-2016/2 (Bruker,2016/2) was used for absorption correction.
wR2(int) was 0.1434 before and 0.0803 after correction.
The Ratio of minimum to maximum transmission is 0.3327.
The \l/2 correction factor is Not present.
;
_exptl_crystal_colour colorless
_exptl_crystal_density_diffrn 3.554
_exptl_crystal_description block
_exptl_crystal_F_000 3396
_exptl_crystal_size_max 0.20
_exptl_crystal_size_mid 0.15
_exptl_crystal_size_min 0.13
_refine_diff_density_max 4.029
_refine_diff_density_min -6.109
_refine_diff_density_rms 0.544
_refine_ls_extinction_method none
_refine_ls_goodness_of_fit_ref 1.058
_refine_ls_hydrogen_treatment constr
_refine_ls_matrix_type full
_refine_ls_number_parameters 1036
_refine_ls_number_reflns 12921
_refine_ls_number_restraints 72
_refine_ls_restrained_S_all 1.056
_refine_ls_R_factor_all 0.0560
_refine_ls_R_factor_gt 0.0502
_refine_ls_shift/su_max 0.001
_refine_ls_shift/su_mean 0.000
_refine_ls_structure_factor_coef Fsqd
_refine_ls_weighting_details 'w=1/[\s^2^(Fo^2^)+(0.0863P)^2^+48.4563P] where P=(Fo^2^+2Fc^2^)/3'
_refine_ls_weighting_scheme calc
_refine_ls_wR_factor_gt 0.1363
_refine_ls_wR_factor_ref 0.1432
_reflns_Friedel_coverage 0.000
_reflns_number_gt 11640
_reflns_number_total 12921
_reflns_threshold_expression 'I > 2\s(I)'
_cod_data_source_file d3dt04052f2.cif
_cod_data_source_block 5
_cod_depositor_comments 'Adding full bibliography for 7715013--7715017.cif.'
_cod_database_code 7715015
_shelx_shelxl_version_number 2018/3
_shelx_space_group_comment
;
The symmetry employed for this shelxl refinement is uniquely defined
by the following loop, which should always be used as a source of
symmetry information in preference to the above space-group names.
They are only intended as comments.
;
_olex2_refinement_description
;
1. Fixed Uiso
 At 1.2 times of:
  All C(H) groups
 At 1.5 times of:
  All O(H,H) groups
2. Uiso/Uaniso restraints and constraints
Uanis(O12) \\sim Ueq, Uanis(O28) \\sim Ueq, Uanis(Si28) \\sim Ueq: with sigma
of 0.001 and sigma for terminal atoms of 0.002
Uanis(O8) \\sim Ueq: with sigma of 0.001 and sigma for terminal atoms of 0.002
Uanis(O61) \\sim Ueq: with sigma of 0.001 and sigma for terminal atoms of 0.002
Uanis(C68) \\sim Ueq: with sigma of 0.001 and sigma for terminal atoms of 0.002
Uanis(C21) \\sim Ueq: with sigma of 0.001 and sigma for terminal atoms of 0.002
Uanis(C49) \\sim Ueq: with sigma of 0.001 and sigma for terminal atoms of 0.002
Uanis(C66) \\sim Ueq, Uanis(C22) \\sim Ueq, Uanis(C41) \\sim Ueq, Uanis(C42)
\\sim Ueq: with sigma of 0.1 and sigma for terminal atoms of 0.2
3.a Aromatic/amide H refined with riding coordinates:
 C2(H2), C6(H6), C7(H7), C8(H8), C9(H9), C10(H10), C15(H15), C17(H17),
 C21(H21), C22(H22), C24(H24), C25(H25), C28(H28), C30(H30), C31(H31), C32(H32),
  C39(H39), C40(H40), C41(H41), C42(H42), C44(H44), C49(H49), C52(H52),
 C54(H54), C58(H58), C66(H66), C68(H68), C69(H69), C71(H71), C72(H72), C74(H74),
  C79(H79)
3.b X=CH2 refined with riding coordinates:
 O42(H42A,H42B), O57(H57A,H57B)
;
_olex2_submission_special_instructions 'No special instructions were received'

loop_
_space_group_symop_operation_xyz
'x, y, z'
'-x, -y, -z'

loop_
_atom_site_label
_atom_site_type_symbol
_atom_site_fract_x
_atom_site_fract_y
_atom_site_fract_z
_atom_site_U_iso_or_equiv
_atom_site_adp_type
_atom_site_occupancy
_atom_site_site_symmetry_order
_atom_site_calc_flag
_atom_site_refinement_flags_posn
_atom_site_refinement_flags_adp
_atom_site_refinement_flags_occupancy
_atom_site_disorder_assembly
_atom_site_disorder_group
W1 W 0.80391(4) -0.04975(3) 0.33566(2) 0.01353(12) Uani 1 1 d . . . . .
W2 W 0.72893(4) -0.00973(4) 0.19499(2) 0.01491(12) Uani 1 1 d . . . . .
W5 W 0.77455(5) 0.21371(4) 0.11696(2) 0.01923(13) Uani 1 1 d . . . . .
W6 W 0.92404(4) 0.25606(4) 0.30897(2) 0.01528(12) Uani 1 1 d . . . . .
W8 W 0.96851(4) 0.02590(4) 0.22753(2) 0.01604(12) Uani 1 1 d . . . . .
W9 W 0.75977(4) 0.17964(4) 0.41452(2) 0.01464(12) Uani 1 1 d . . . . .
W14 W 0.73430(5) 0.41819(4) 0.19130(2) 0.01881(13) Uani 1 1 d . . . . .
W16 W 0.64815(4) 0.42426(4) 0.34735(2) 0.01782(13) Uani 1 1 d . . . . .
W19 W 0.38117(4) 0.38009(4) 0.31215(2) 0.01873(13) Uani 1 1 d . . . . .
W22 W 0.49310(5) 0.38275(4) 0.15805(2) 0.02031(13) Uani 1 1 d . . . . .
W23 W 0.49795(4) 0.13537(4) 0.37983(2) 0.01661(13) Uani 1 1 d . . . . .
W24 W 0.41765(4) 0.17715(4) 0.23961(2) 0.01788(13) Uani 1 1 d . . . . .
Zn26 Zn 0.84914(13) -0.22158(11) 0.09011(6) 0.0199(3) Uani 1 1 d . . . . .
Zn30 Zn 0.81101(13) 0.21559(12) 0.56916(7) 0.0218(3) Uani 1 1 d . . . . .
Si28 Si 0.6774(2) 0.2099(2) 0.26899(13) 0.0073(6) Uani 1 1 d . U . . .
O2 O 0.3158(7) 0.3037(6) 0.2719(4) 0.0202(18) Uani 1 1 d . . . . .
O4 O 0.7285(8) -0.1008(6) 0.1500(4) 0.0200(18) Uani 1 1 d . . . . .
O5 O 0.9011(7) -0.0487(6) 0.1878(3) 0.0144(16) Uani 1 1 d . . . . .
O8 O 0.5433(7) 0.2205(6) 0.2915(4) 0.0146(16) Uani 1 1 d . U . . .
O9 O 0.9724(8) 0.1250(7) 0.2756(4) 0.0205(18) Uani 1 1 d . . . . .
O12 O 0.7628(6) 0.0880(6) 0.2596(3) 0.0114(15) Uani 1 1 d . U . . .
O13 O 0.8704(8) 0.3262(7) 0.2336(4) 0.0185(18) Uani 1 1 d . . . . .
O14 O 0.6373(7) 0.0166(7) 0.3577(4) 0.0180(17) Uani 1 1 d . . . . .
O16 O 0.8229(7) 0.0457(6) 0.3835(4) 0.0175(17) Uani 1 1 d . . . . .
O20 O 0.9070(8) 0.1926(7) 0.3863(4) 0.0222(19) Uani 1 1 d . . . . .
O21 O 0.7314(7) 0.2503(6) 0.3182(3) 0.0159(17) Uani 1 1 d . . . . .
O24 O 0.9552(7) -0.0635(7) 0.2959(4) 0.0197(18) Uani 1 1 d . . . . .
O27 O 0.6514(8) 0.4585(7) 0.2649(4) 0.0199(18) Uani 1 1 d . . . . .
O28 O 0.6708(7) 0.2815(6) 0.2066(4) 0.0170(17) Uani 1 1 d . U . . .
O29 O 0.6812(8) 0.3286(7) 0.4169(4) 0.0209(18) Uani 1 1 d . . . . .
O30 O 0.4994(7) 0.4123(7) 0.3425(4) 0.0211(18) Uani 1 1 d . . . . .
O32 O 0.7880(8) 0.1458(7) 0.4878(4) 0.0234(19) Uani 1 1 d . . . . .
O34 O 0.3864(8) 0.2789(7) 0.3773(4) 0.0229(19) Uani 1 1 d . . . . .
O35 O 0.6067(7) 0.1761(7) 0.4142(4) 0.0177(17) Uani 1 1 d . . . . .
O40 O 0.7617(8) -0.0949(7) 0.2682(4) 0.0224(19) Uani 1 1 d . . . . .
O41 O 0.5653(8) 0.0592(6) 0.2183(4) 0.0191(18) Uani 1 1 d . . . . .
O42 O 0.9965(9) -0.1816(8) 0.1044(4) 0.031(2) Uani 1 1 d . . . . .
H42A H 1.012051 -0.131377 0.078936 0.046 Uiso 1 1 calc R U . . .
H42B H 1.044431 -0.214635 0.136045 0.046 Uiso 1 1 calc R U . . .
O43 O 0.4166(7) 0.1127(7) 0.3191(4) 0.0229(19) Uani 1 1 d . . . . .
O44 O 0.4258(8) 0.4230(7) 0.2335(4) 0.0223(19) Uani 1 1 d . . . . .
O47 O 0.8186(8) 0.3848(7) 0.3390(4) 0.0226(19) Uani 1 1 d . . . . .
O50 O 0.9064(8) 0.1337(7) 0.1645(4) 0.0216(19) Uani 1 1 d . . . . .
O52 O 1.1169(8) -0.0378(7) 0.2068(4) 0.028(2) Uani 1 1 d . . . . .
O54 O 0.4393(8) 0.0841(7) 0.4395(4) 0.027(2) Uani 1 1 d . . . . .
O56 O 0.8025(8) 0.3336(8) 0.1259(4) 0.025(2) Uani 1 1 d . . . . .
O57 O 0.9016(8) 0.0534(7) 0.6007(4) 0.026(2) Uani 1 1 d . . . . .
H57A H 0.981372 0.015246 0.588414 0.039 Uiso 1 1 calc R U . . .
H57B H 0.861101 0.021275 0.626692 0.039 Uiso 1 1 calc R U . . .
O59 O 0.8495(8) -0.1653(7) 0.3786(4) 0.0237(19) Uani 1 1 d . . . . .
O61 O 0.7175(7) 0.1051(6) 0.1401(4) 0.0170(17) Uani 1 1 d . U . . .
O62 O 0.2518(9) 0.4827(8) 0.3319(5) 0.031(2) Uani 1 1 d . . . . .
O66 O 0.7735(9) 0.5188(7) 0.1673(4) 0.028(2) Uani 1 1 d . . . . .
O68 O 0.4586(8) 0.2621(7) 0.1777(4) 0.0210(19) Uani 1 1 d . . . . .
O69 O 0.8341(9) 0.1861(8) 0.0469(4) 0.032(2) Uani 1 1 d . . . . .
O71 O 0.5983(8) 0.5422(7) 0.3764(5) 0.029(2) Uani 1 1 d . . . . .
O76 O 1.0593(8) 0.2624(7) 0.3108(4) 0.0228(19) Uani 1 1 d . . . . .
O77 O 0.3809(9) 0.4612(8) 0.1133(5) 0.035(2) Uani 1 1 d . . . . .
O78 O 0.6148(8) 0.3004(7) 0.1012(5) 0.029(2) Uani 1 1 d . . . . .
O79 O 0.5809(8) 0.4681(7) 0.1570(4) 0.0230(19) Uani 1 1 d . . . . .
O80 O 0.3166(9) 0.1446(8) 0.2093(5) 0.032(2) Uani 1 1 d . . . . .
N2 N 0.8900(9) -0.3301(8) 0.1660(4) 0.018(2) Uani 1 1 d . . . . .
N11 N 0.9854(10) -0.3579(8) 0.0536(4) 0.019(2) Uani 1 1 d . . . . .
N12 N 0.9627(9) 0.2162(8) 0.5177(4) 0.018(2) Uani 1 1 d . . . . .
N13 N 0.6904(9) -0.2294(8) 0.0625(5) 0.020(2) Uani 1 1 d . . . . .
N16 N 0.7982(10) 0.2607(8) 0.6559(5) 0.023(2) Uani 1 1 d . . . . .
N17 N 0.6443(10) 0.2095(9) 0.6013(5) 0.022(2) Uani 1 1 d . . . . .
N24 N 0.8091(10) -0.1112(9) 0.0151(5) 0.026(2) Uani 1 1 d . . . . .
N25 N 0.7481(10) 0.3785(9) 0.5338(5) 0.024(2) Uani 1 1 d . . . . .
C1 C 0.5516(13) -0.1658(12) -0.0155(6) 0.028(3) Uani 1 1 d . . . . .
C2 C 1.1641(14) -0.6202(13) 0.1291(8) 0.042(4) Uani 1 1 d . . . . .
H2 H 1.224733 -0.684820 0.120639 0.050 Uiso 1 1 calc R U . . .
C6 C 1.1589(14) 0.1414(15) 0.4694(8) 0.043(4) Uani 1 1 d . . . . .
H6 H 1.229185 0.082205 0.462529 0.051 Uiso 1 1 calc R U . . .
C7 C 1.1472(14) 0.2392(14) 0.4439(7) 0.040(4) Uani 1 1 d . . . . .
H7 H 1.210005 0.246898 0.420233 0.048 Uiso 1 1 calc R U . . .
C8 C 1.0199(15) 0.4300(13) 0.4269(7) 0.037(4) Uani 1 1 d . . . . .
H8 H 1.078534 0.440780 0.401331 0.045 Uiso 1 1 calc R U . . .
C9 C 0.7075(17) 0.5798(13) 0.4886(8) 0.044(4) Uani 1 1 d . . . . .
H9 H 0.692830 0.648714 0.474558 0.053 Uiso 1 1 calc R U . . .
C10 C 0.6194(16) 0.5599(12) 0.5219(7) 0.040(4) Uani 1 1 d . . . . .
H10 H 0.544541 0.613670 0.529668 0.048 Uiso 1 1 calc R U . . .
C14 C 1.0215(11) -0.5073(10) 0.1997(5) 0.019(3) Uani 1 1 d . . . . .
C15 C 1.1134(11) -0.6043(9) 0.1843(7) 0.025(3) Uani 1 1 d . . . . .
H15 H 1.140026 -0.659450 0.213414 0.030 Uiso 1 1 calc R U . . .
C17 C 0.9737(14) -0.4892(11) 0.2570(6) 0.031(3) Uani 1 1 d . . . . .
H17 H 1.003488 -0.540721 0.287740 0.038 Uiso 1 1 calc R U . . .
C21 C 0.8391(12) -0.3140(11) 0.2196(6) 0.025(3) Uani 1 1 d . U . . .
H21 H 0.775028 -0.250258 0.226276 0.030 Uiso 1 1 calc R U . . .
C22 C 0.6339(14) -0.2880(11) 0.0865(6) 0.032(3) Uani 1 1 d . U . . .
H22 H 0.660153 -0.328279 0.121598 0.038 Uiso 1 1 calc R U . . .
C24 C 0.8531(17) 0.3086(14) 0.7416(8) 0.048(4) Uani 1 1 d . . . . .
H24 H 0.908601 0.324159 0.758853 0.057 Uiso 1 1 calc R U . . .
C25 C 0.501(2) 0.240(2) 0.7526(8) 0.070(7) Uani 1 1 d . . . . .
H25 H 0.437579 0.231511 0.774951 0.084 Uiso 1 1 calc R U . . .
C26 C 0.5200(15) 0.2160(14) 0.6902(7) 0.041(4) Uani 1 1 d . . . . .
C27 C 0.8352(12) 0.3987(10) 0.5006(6) 0.022(3) Uani 1 1 d . . . . .
C28 C 0.4467(13) 0.1863(14) 0.6617(8) 0.041(4) Uani 1 1 d . . . . .
H28 H 0.378552 0.181501 0.681328 0.049 Uiso 1 1 calc R U . . .
C30 C 0.9148(16) 0.5118(13) 0.4390(7) 0.040(4) Uani 1 1 d . . . . .
H30 H 0.904138 0.578948 0.423121 0.047 Uiso 1 1 calc R U . . .
C31 C 0.8805(15) -0.3926(11) 0.2675(7) 0.036(4) Uani 1 1 d . . . . .
H31 H 0.845475 -0.379263 0.305360 0.044 Uiso 1 1 calc R U . . .
C32 C 1.1291(14) -0.4623(12) -0.0169(6) 0.031(3) Uani 1 1 d . . . . .
H32 H 1.161604 -0.468619 -0.055477 0.037 Uiso 1 1 calc R U . . .
C34 C 0.9779(10) -0.4228(9) 0.1555(6) 0.016(2) Uani 1 1 d . . . . .
C37 C 1.0297(11) -0.4392(9) 0.0963(6) 0.019(3) Uani 1 1 d . . . . .
C39 C 0.8708(14) 0.2872(11) 0.6822(7) 0.032(3) Uani 1 1 d . . . . .
H39 H 0.937071 0.291938 0.660513 0.038 Uiso 1 1 calc R U . . .
C40 C 1.1737(13) -0.5457(12) 0.0259(7) 0.034(3) Uani 1 1 d . . . . .
H40 H 1.237050 -0.607933 0.016098 0.040 Uiso 1 1 calc R U . . .
C41 C 0.8665(15) -0.0542(13) -0.0090(7) 0.040(4) Uani 1 1 d . U . . .
H41 H 0.932395 -0.057769 0.009499 0.048 Uiso 1 1 calc R U . . .
C42 C 0.5718(15) -0.0413(14) -0.0918(6) 0.042(4) Uani 1 1 d . U . . .
H42 H 0.545710 0.000874 -0.126440 0.050 Uiso 1 1 calc R U . . .
C43 C 0.9497(12) 0.3128(10) 0.4916(6) 0.023(3) Uani 1 1 d . . . . .
C44 C 0.5360(14) -0.2927(13) 0.0615(7) 0.035(4) Uani 1 1 d . . . . .
H44 H 0.499252 -0.335342 0.079940 0.042 Uiso 1 1 calc R U . . .
C45 C 1.1231(11) -0.5359(10) 0.0840(6) 0.023(3) Uani 1 1 d . . . . .
C46 C 0.7131(11) -0.1060(10) -0.0137(6) 0.022(3) Uani 1 1 d . . . . .
C49 C 0.4955(14) -0.2343(12) 0.0103(7) 0.037(3) Uani 1 1 d . U . . .
H49 H 0.433008 -0.238499 -0.007684 0.044 Uiso 1 1 calc R U . . .
C52 C 1.0642(13) 0.1321(13) 0.5058(7) 0.034(4) Uani 1 1 d . . . . .
H52 H 1.071762 0.065943 0.522104 0.041 Uiso 1 1 calc R U . . .
C53 C 0.6980(12) 0.2555(11) 0.6876(6) 0.026(3) Uani 1 1 d . . . . .
C54 C 0.5151(15) -0.0999(14) -0.0690(7) 0.044(4) Uani 1 1 d . . . . .
H54 H 0.450638 -0.098691 -0.087863 0.052 Uiso 1 1 calc R U . . .
C55 C 0.6505(12) -0.1688(10) 0.0119(6) 0.026(3) Uani 1 1 d . . . . .
C57 C 0.6734(14) -0.0399(12) -0.0650(6) 0.033(3) Uani 1 1 d . . . . .
C58 C 0.4755(14) 0.1641(13) 0.6043(8) 0.041(4) Uani 1 1 d . . . . .
H58 H 0.431514 0.138068 0.585110 0.049 Uiso 1 1 calc R U . . .
C59 C 1.0416(13) 0.3249(12) 0.4539(7) 0.031(3) Uani 1 1 d . . . . .
C62 C 0.6199(12) 0.2276(10) 0.6588(6) 0.026(3) Uani 1 1 d . . . . .
C65 C 0.6743(15) 0.2807(13) 0.7468(8) 0.042(4) Uani 1 1 d . . . . .
C66 C 1.0351(13) -0.3694(11) -0.0010(5) 0.025(3) Uani 1 1 d . U . . .
H66 H 1.006085 -0.313411 -0.029523 0.029 Uiso 1 1 calc R U . . .
C68 C 0.7398(16) 0.0185(14) -0.0879(8) 0.045(4) Uani 1 1 d . U . . .
H68 H 0.717761 0.062449 -0.122340 0.054 Uiso 1 1 calc R U . . .
C69 C 0.8350(18) 0.0108(15) -0.0604(8) 0.055(5) Uani 1 1 d . . . . .
H69 H 0.879487 0.048917 -0.075655 0.066 Uiso 1 1 calc R U . . .
C71 C 0.7553(17) 0.3064(13) 0.7734(8) 0.047(4) Uani 1 1 d . . . . .
H71 H 0.741783 0.321799 0.812582 0.056 Uiso 1 1 calc R U . . .
C72 C 0.5693(19) 0.272(2) 0.7780(8) 0.070(7) Uani 1 1 d . . . . .
H72 H 0.549909 0.290145 0.816715 0.083 Uiso 1 1 calc R U . . .
C74 C 0.5724(14) 0.1812(13) 0.5747(7) 0.035(3) Uani 1 1 d . . . . .
H74 H 0.587050 0.172438 0.534591 0.042 Uiso 1 1 calc R U . . .
C77 C 0.8211(14) 0.4985(12) 0.4748(6) 0.033(3) Uani 1 1 d . . . . .
C79 C 0.6444(13) 0.4579(12) 0.5437(7) 0.035(4) Uani 1 1 d . . . . .
H79 H 0.584674 0.444241 0.566768 0.042 Uiso 1 1 calc R U . . .
O1W O 0.2359(11) 0.6882(10) 0.0713(6) 0.053(3) Uani 1 1 d . . . . .
O2W O 0.2393(11) 0.0201(11) 0.3247(7) 0.071(5) Uani 1 1 d . . . . .

loop_
_atom_site_aniso_label
_atom_site_aniso_U_11
_atom_site_aniso_U_22
_atom_site_aniso_U_33
_atom_site_aniso_U_23
_atom_site_aniso_U_13
_atom_site_aniso_U_12
W1 0.0196(2) 0.0123(2) 0.0073(3) 0.00863(17) -0.00506(18) -0.00666(19)
W2 0.0228(3) 0.0134(2) 0.0092(3) 0.00428(18) -0.00571(19) -0.00842(19)
W5 0.0306(3) 0.0222(3) 0.0062(3) 0.00877(19) -0.0027(2) -0.0144(2)
W6 0.0199(2) 0.0181(2) 0.0107(3) 0.00637(18) -0.00332(18) -0.0120(2)
W8 0.0176(2) 0.0186(2) 0.0111(3) 0.00263(19) -0.00060(18) -0.0077(2)
W9 0.0226(3) 0.0187(2) 0.0036(2) 0.00635(18) -0.00337(18) -0.0107(2)
W14 0.0293(3) 0.0177(3) 0.0128(3) 0.01206(19) -0.0066(2) -0.0151(2)
W16 0.0249(3) 0.0142(2) 0.0148(3) 0.00214(19) -0.0026(2) -0.0090(2)
W19 0.0187(2) 0.0147(2) 0.0192(3) 0.0051(2) -0.0034(2) -0.0045(2)
W22 0.0251(3) 0.0212(3) 0.0145(3) 0.0136(2) -0.0103(2) -0.0111(2)
W23 0.0175(2) 0.0199(3) 0.0123(3) 0.00926(19) -0.00171(19) -0.0100(2)
W24 0.0191(2) 0.0178(2) 0.0180(3) 0.0071(2) -0.0078(2) -0.0096(2)
Zn26 0.0288(8) 0.0180(7) 0.0137(7) 0.0085(6) -0.0068(6) -0.0116(6)
Zn30 0.0242(7) 0.0282(8) 0.0139(8) 0.0050(6) 0.0024(6) -0.0141(6)
Si28 0.0088(9) 0.0074(9) 0.0057(10) 0.0026(7) 0.0001(7) -0.0043(7)
O2 0.019(4) 0.019(4) 0.016(5) 0.010(3) -0.004(3) -0.004(4)
O4 0.032(5) 0.015(4) 0.015(5) 0.002(3) -0.007(4) -0.011(4)
O5 0.020(4) 0.015(4) 0.009(4) 0.003(3) -0.005(3) -0.009(3)
O8 0.0145(18) 0.0148(18) 0.0141(19) -0.0001(10) -0.0006(10) -0.0058(11)
O9 0.020(4) 0.022(4) 0.019(5) 0.001(4) -0.002(4) -0.009(4)
O12 0.0114(17) 0.0115(18) 0.0112(18) 0.0003(10) -0.0004(10) -0.0048(11)
O13 0.027(5) 0.025(4) 0.009(4) 0.006(3) -0.006(3) -0.016(4)
O14 0.018(4) 0.022(4) 0.011(4) 0.004(3) 0.001(3) -0.007(4)
O16 0.015(4) 0.013(4) 0.020(5) 0.005(3) -0.005(3) -0.002(3)
O20 0.021(4) 0.016(4) 0.025(5) 0.006(4) -0.006(4) -0.004(4)
O21 0.025(4) 0.016(4) 0.008(4) 0.005(3) -0.006(3) -0.010(3)
O24 0.017(4) 0.027(5) 0.014(5) 0.003(4) -0.010(3) -0.007(4)
O27 0.033(5) 0.025(5) 0.007(4) 0.006(3) -0.013(4) -0.016(4)
O28 0.0173(19) 0.0166(19) 0.0167(19) -0.0002(10) -0.0002(10) -0.0069(11)
O29 0.026(5) 0.020(4) 0.014(5) 0.004(3) 0.001(4) -0.009(4)
O30 0.019(4) 0.027(5) 0.019(5) 0.002(4) -0.003(4) -0.013(4)
O32 0.033(5) 0.030(5) 0.010(5) 0.001(4) -0.003(4) -0.016(4)
O34 0.022(4) 0.017(4) 0.024(5) 0.013(4) -0.010(4) -0.004(4)
O35 0.018(4) 0.023(4) 0.012(4) -0.002(3) -0.005(3) -0.006(3)
O40 0.029(5) 0.027(5) 0.019(5) 0.004(4) -0.007(4) -0.019(4)
O41 0.024(4) 0.018(4) 0.017(5) 0.000(3) -0.008(4) -0.009(4)
O42 0.039(6) 0.036(5) 0.029(6) 0.000(4) -0.008(4) -0.026(5)
O43 0.017(4) 0.027(5) 0.019(5) 0.011(4) -0.009(4) -0.006(4)
O44 0.037(5) 0.024(5) 0.007(4) 0.011(3) -0.007(4) -0.015(4)
O47 0.022(4) 0.028(5) 0.021(5) 0.006(4) -0.001(4) -0.016(4)
O50 0.032(5) 0.023(4) 0.014(5) 0.003(4) -0.002(4) -0.016(4)
O52 0.025(5) 0.030(5) 0.026(5) -0.005(4) 0.001(4) -0.006(4)
O54 0.027(5) 0.024(5) 0.029(6) 0.007(4) 0.003(4) -0.013(4)
O56 0.027(5) 0.039(5) 0.017(5) 0.008(4) -0.005(4) -0.023(4)
O57 0.018(4) 0.028(5) 0.019(5) 0.009(4) -0.006(4) 0.000(4)
O59 0.033(5) 0.024(5) 0.014(5) 0.006(4) -0.008(4) -0.012(4)
O61 0.0175(19) 0.0171(19) 0.0163(19) -0.0009(10) -0.0012(10) -0.0070(11)
O62 0.030(5) 0.030(5) 0.030(6) -0.003(4) 0.007(4) -0.009(4)
O66 0.044(6) 0.020(4) 0.028(5) 0.012(4) -0.014(4) -0.022(4)
O68 0.033(5) 0.030(5) 0.007(4) 0.005(4) -0.009(4) -0.019(4)
O69 0.049(6) 0.042(6) 0.009(5) 0.006(4) -0.001(4) -0.026(5)
O71 0.032(5) 0.018(5) 0.036(6) -0.004(4) -0.004(4) -0.010(4)
O76 0.026(5) 0.021(4) 0.021(5) 0.002(4) -0.003(4) -0.011(4)
O77 0.043(6) 0.031(5) 0.031(6) 0.026(4) -0.022(5) -0.018(5)
O78 0.029(5) 0.030(5) 0.040(6) -0.014(4) 0.002(4) -0.024(4)
O79 0.030(5) 0.025(5) 0.018(5) 0.008(4) -0.011(4) -0.015(4)
O80 0.032(5) 0.035(5) 0.034(6) 0.016(5) -0.013(4) -0.022(5)
N2 0.024(5) 0.020(5) 0.012(5) 0.007(4) -0.008(4) -0.011(4)
N11 0.036(6) 0.024(5) 0.008(5) 0.005(4) -0.005(4) -0.023(5)
N12 0.017(5) 0.033(6) 0.005(5) 0.007(4) -0.004(4) -0.012(5)
N13 0.026(5) 0.020(5) 0.014(6) 0.002(4) -0.004(4) -0.008(4)
N16 0.029(6) 0.020(5) 0.020(6) -0.001(4) 0.005(5) -0.012(5)
N17 0.026(6) 0.031(6) 0.008(5) 0.008(4) -0.004(4) -0.013(5)
N24 0.036(6) 0.023(6) 0.015(6) 0.009(4) 0.001(5) -0.011(5)
N25 0.028(6) 0.030(6) 0.011(6) 0.012(4) -0.007(4) -0.012(5)
C1 0.033(7) 0.039(8) 0.009(7) 0.001(6) -0.002(5) -0.010(6)
C2 0.029(8) 0.034(8) 0.051(11) 0.007(7) -0.011(7) -0.002(7)
C6 0.022(7) 0.062(11) 0.039(10) -0.002(8) 0.003(6) -0.013(7)
C7 0.035(8) 0.063(11) 0.028(9) 0.004(8) 0.002(7) -0.028(8)
C8 0.049(9) 0.053(10) 0.020(8) 0.007(7) 0.000(7) -0.035(8)
C9 0.070(12) 0.029(8) 0.035(10) 0.004(7) -0.012(8) -0.021(8)
C10 0.051(10) 0.025(8) 0.032(9) 0.009(6) -0.018(8) -0.003(7)
C14 0.026(6) 0.021(6) 0.013(6) 0.007(5) -0.011(5) -0.012(5)
C15 0.024(6) 0.010(6) 0.037(9) 0.010(5) -0.009(6) -0.004(5)
C17 0.056(9) 0.026(7) 0.013(7) 0.013(6) -0.005(6) -0.020(7)
C21 0.025(3) 0.025(3) 0.024(3) -0.0016(10) -0.0010(10) -0.0101(15)
C22 0.053(9) 0.031(7) 0.012(7) 0.012(6) 0.005(6) -0.023(7)
C24 0.060(11) 0.047(10) 0.039(11) 0.010(8) -0.015(9) -0.025(9)
C25 0.082(15) 0.13(2) 0.023(10) -0.008(11) 0.025(10) -0.074(15)
C26 0.043(9) 0.058(10) 0.021(8) 0.007(7) 0.012(7) -0.026(8)
C27 0.028(7) 0.022(6) 0.017(7) 0.009(5) -0.005(5) -0.013(5)
C28 0.026(7) 0.056(10) 0.046(11) 0.011(8) 0.004(7) -0.027(7)
C30 0.060(10) 0.040(9) 0.024(9) 0.011(7) 0.006(7) -0.031(8)
C31 0.063(10) 0.026(7) 0.022(8) 0.008(6) 0.009(7) -0.026(7)
C32 0.045(8) 0.039(8) 0.011(7) 0.001(6) 0.003(6) -0.019(7)
C34 0.017(6) 0.013(5) 0.022(7) 0.002(5) -0.006(5) -0.011(5)
C37 0.026(6) 0.017(6) 0.016(7) 0.013(5) -0.007(5) -0.013(5)
C39 0.041(8) 0.034(8) 0.024(8) 0.004(6) -0.005(6) -0.019(7)
C40 0.032(8) 0.034(8) 0.038(9) -0.006(7) 0.010(6) -0.018(7)
C41 0.053(10) 0.050(10) 0.025(8) 0.029(7) -0.011(7) -0.036(8)
C42 0.045(9) 0.059(10) 0.005(7) 0.014(7) -0.006(6) -0.007(8)
C43 0.028(7) 0.030(7) 0.020(7) 0.006(5) -0.004(5) -0.022(6)
C44 0.043(9) 0.055(10) 0.023(8) 0.002(7) 0.000(6) -0.036(8)
C45 0.027(7) 0.021(6) 0.023(7) -0.005(5) 0.011(5) -0.014(5)
C46 0.022(6) 0.020(6) 0.021(7) 0.002(5) -0.005(5) -0.006(5)
C49 0.036(4) 0.037(4) 0.037(4) -0.0033(11) -0.0026(10) -0.0151(17)
C52 0.033(8) 0.044(9) 0.028(8) 0.023(7) -0.003(6) -0.025(7)
C53 0.033(7) 0.028(7) 0.012(7) 0.007(5) 0.003(5) -0.011(6)
C54 0.036(8) 0.055(10) 0.029(9) 0.016(8) -0.011(7) -0.010(8)
C55 0.032(7) 0.025(7) 0.014(7) 0.007(5) -0.013(6) -0.004(6)
C57 0.051(9) 0.033(8) 0.011(7) 0.011(6) 0.002(6) -0.018(7)
C58 0.037(8) 0.043(9) 0.049(11) 0.008(8) -0.001(7) -0.027(7)
C59 0.026(7) 0.043(8) 0.028(8) 0.011(7) -0.008(6) -0.019(7)
C62 0.030(7) 0.017(6) 0.031(8) 0.004(6) -0.002(6) -0.012(6)
C65 0.046(9) 0.038(9) 0.041(10) -0.012(7) 0.000(7) -0.016(8)
C66 0.048(8) 0.028(7) 0.005(6) 0.011(5) -0.011(6) -0.024(6)
C68 0.045(4) 0.045(4) 0.045(4) -0.0032(11) -0.0024(11) -0.0184(19)
C69 0.072(13) 0.058(11) 0.043(11) 0.025(9) 0.002(9) -0.045(11)
C71 0.062(11) 0.036(9) 0.043(11) -0.010(8) -0.012(9) -0.018(8)
C72 0.064(13) 0.13(2) 0.021(10) -0.013(11) 0.014(9) -0.051(14)
C74 0.042(8) 0.055(10) 0.021(8) 0.000(7) 0.005(6) -0.035(8)
C77 0.045(9) 0.036(8) 0.021(8) 0.010(6) -0.015(6) -0.021(7)
C79 0.032(8) 0.038(8) 0.020(8) -0.001(6) 0.007(6) -0.001(7)
O1W 0.051(7) 0.058(8) 0.046(8) -0.001(6) -0.008(6) -0.019(6)
O2W 0.039(7) 0.062(8) 0.104(12) 0.064(8) -0.026(7) -0.027(6)

loop_
_atom_type_symbol
_atom_type_description
_atom_type_scat_dispersion_real
_atom_type_scat_dispersion_imag
_atom_type_scat_source
C C 0.0033 0.0016 'International Tables Vol C Tables 4.2.6.8 and 6.1.1.4'
H H 0.0000 0.0000 'International Tables Vol C Tables 4.2.6.8 and 6.1.1.4'
N N 0.0061 0.0033 'International Tables Vol C Tables 4.2.6.8 and 6.1.1.4'
O O 0.0106 0.0060 'International Tables Vol C Tables 4.2.6.8 and 6.1.1.4'
Si Si 0.0817 0.0704 'International Tables Vol C Tables 4.2.6.8 and 6.1.1.4'
W W -0.8490 6.8722 'International Tables Vol C Tables 4.2.6.8 and 6.1.1.4'
Zn Zn 0.2839 1.4301 'International Tables Vol C Tables 4.2.6.8 and 6.1.1.4'

loop_
_geom_angle_atom_site_label_1
_geom_angle_atom_site_label_2
_geom_angle_atom_site_label_3
_geom_angle
_geom_angle_site_symmetry_1
_geom_angle_site_symmetry_3
_geom_angle_publ_flag
O14 W1 O12 85.2(3) . . ?
O14 W1 O16 85.7(4) . . ?
O14 W1 O24 157.1(4) . . ?
O14 W1 O40 88.4(4) . . ?
O16 W1 O12 85.6(3) . . ?
O16 W1 O40 157.5(4) . . ?
O24 W1 O12 72.6(3) . . ?
O24 W1 O16 86.9(4) . . ?
O24 W1 O40 90.2(4) . . ?
O40 W1 O12 72.2(3) . . ?
O59 W1 O12 167.8(4) . . ?
O59 W1 O14 103.0(4) . . ?
O59 W1 O16 103.8(4) . . ?
O59 W1 O24 99.8(4) . . ?
O59 W1 O40 98.7(4) . . ?
O4 W2 O5 96.6(4) . . ?
O4 W2 O12 169.6(3) . . ?
O4 W2 O40 99.7(4) . . ?
O4 W2 O41 102.5(4) . . ?
O4 W2 O61 102.1(4) . . ?
O5 W2 O12 74.8(3) . . ?
O40 W2 O5 84.5(3) . . ?
O40 W2 O12 73.9(3) . . ?
O41 W2 O5 160.9(3) . . ?
O41 W2 O12 86.1(3) . . ?
O41 W2 O40 91.8(4) . . ?
O41 W2 O61 90.3(4) . . ?
O61 W2 O5 86.0(3) . . ?
O61 W2 O12 83.5(3) . . ?
O61 W2 O40 157.1(3) . . ?
O50 W5 O28 85.0(3) . . ?
O50 W5 O61 86.7(3) . . ?
O56 W5 O28 73.0(3) . . ?
O56 W5 O50 88.2(4) . . ?
O56 W5 O61 156.2(4) . . ?
O61 W5 O28 83.4(3) . . ?
O69 W5 O28 170.0(4) . . ?
O69 W5 O50 103.5(4) . . ?
O69 W5 O56 101.6(4) . . ?
O69 W5 O61 102.3(4) . . ?
O69 W5 O78 100.0(5) . . ?
O78 W5 O28 71.9(4) . . ?
O78 W5 O50 156.4(4) . . ?
O78 W5 O56 89.8(4) . . ?
O78 W5 O61 85.8(4) . . ?
O9 W6 O13 88.5(4) . . ?
O9 W6 O20 91.2(4) . . ?
O9 W6 O21 83.4(3) . . ?
O13 W6 O20 155.1(4) . . ?
O13 W6 O21 82.4(3) . . ?
O20 W6 O21 72.8(3) . . ?
O47 W6 O9 158.1(4) . . ?
O47 W6 O13 85.1(4) . . ?
O47 W6 O20 85.9(4) . . ?
O47 W6 O21 75.0(3) . . ?
O76 W6 O9 100.6(4) . . ?
O76 W6 O13 102.8(4) . . ?
O76 W6 O20 101.7(4) . . ?
O76 W6 O21 173.4(4) . . ?
O76 W6 O47 101.3(4) . . ?
O5 W8 O12 73.7(3) . . ?
O5 W8 O24 84.6(3) . . ?
O5 W8 O50 84.2(3) . . ?
O9 W8 O5 158.2(4) . . ?
O9 W8 O12 84.6(3) . . ?
O9 W8 O24 91.0(4) . . ?
O9 W8 O50 91.0(4) . . ?
O24 W8 O12 72.7(3) . . ?
O50 W8 O12 82.2(3) . . ?
O50 W8 O24 154.5(4) . . ?
O52 W8 O5 100.3(4) . . ?
O52 W8 O9 101.5(4) . . ?
O52 W8 O12 171.1(4) . . ?
O52 W8 O24 100.6(4) . . ?
O52 W8 O50 103.9(4) . . ?
O16 W9 O20 88.2(4) . . ?
O16 W9 O21 86.3(3) . . ?
O16 W9 O29 159.3(4) . . ?
O20 W9 O21 74.4(3) . . ?
O29 W9 O20 89.8(4) . . ?
O29 W9 O21 73.3(3) . . ?
O32 W9 O16 102.0(4) . . ?
O32 W9 O20 99.1(4) . . ?
O32 W9 O21 169.5(4) . . ?
O32 W9 O29 98.7(4) . . ?
O32 W9 O35 100.7(4) . . ?
O35 W9 O16 86.3(3) . . ?
O35 W9 O20 160.2(4) . . ?
O35 W9 O21 86.2(3) . . ?
O35 W9 O29 88.7(4) . . ?
O13 W14 O28 85.8(3) . . ?
O13 W14 O56 88.0(4) . . ?
O13 W14 O79 158.8(3) . . ?
O27 W14 O13 87.7(4) . . ?
O27 W14 O28 84.9(3) . . ?
O27 W14 O56 158.4(4) . . ?
O27 W14 O79 88.6(4) . . ?
O56 W14 O28 73.6(3) . . ?
O56 W14 O79 87.7(4) . . ?
O66 W14 O13 101.5(4) . . ?
O66 W14 O27 102.9(4) . . ?
O66 W14 O28 169.4(4) . . ?
O66 W14 O56 98.7(4) . . ?
O66 W14 O79 99.7(4) . . ?
O79 W14 O28 73.1(3) . . ?
O27 W16 O21 82.3(3) . . ?
O27 W16 O29 153.9(4) . . ?
O27 W16 O30 88.9(4) . . ?
O27 W16 O47 85.4(4) . . ?
O29 W16 O21 71.7(3) . . ?
O30 W16 O21 82.9(3) . . ?
O30 W16 O29 90.3(4) . . ?
O30 W16 O47 157.5(4) . . ?
O47 W16 O21 74.7(3) . . ?
O47 W16 O29 85.5(4) . . ?
O71 W16 O21 172.5(4) . . ?
O71 W16 O27 104.2(4) . . ?
O71 W16 O29 101.6(4) . . ?
O71 W16 O30 100.6(4) . . ?
O71 W16 O47 101.9(4) . . ?
O2 W19 O8 73.8(3) . . ?
O30 W19 O2 158.2(4) . . ?
O30 W19 O8 84.6(3) . . ?
O30 W19 O34 92.6(4) . . ?
O30 W19 O44 90.0(4) . . ?
O34 W19 O2 84.2(4) . . ?
O34 W19 O8 72.6(3) . . ?
O34 W19 O44 154.1(4) . . ?
O44 W19 O2 83.9(4) . . ?
O44 W19 O8 82.1(3) . . ?
O62 W19 O2 100.0(4) . . ?
O62 W19 O8 170.4(4) . . ?
O62 W19 O30 101.8(4) . . ?
O62 W19 O34 99.8(4) . . ?
O62 W19 O44 104.8(4) . . ?
O44 W22 O28 84.9(3) . . ?
O44 W22 O68 86.4(4) . . ?
O44 W22 O78 155.8(4) . . ?
O44 W22 O79 89.6(4) . . ?
O68 W22 O28 84.1(3) . . ?
O68 W22 O78 86.6(4) . . ?
O68 W22 O79 156.8(4) . . ?
O77 W22 O28 169.7(4) . . ?
O77 W22 O44 102.9(5) . . ?
O77 W22 O68 103.0(4) . . ?
O77 W22 O78 101.3(5) . . ?
O77 W22 O79 100.2(4) . . ?
O78 W22 O28 71.4(4) . . ?
O79 W22 O28 72.8(3) . . ?
O79 W22 O78 87.8(4) . . ?
O14 W23 O8 85.0(3) . . ?
O14 W23 O34 157.1(4) . . ?
O14 W23 O35 85.5(4) . . ?
O14 W23 O43 88.4(4) . . ?
O34 W23 O8 72.7(3) . . ?
O34 W23 O35 87.8(4) . . ?
O34 W23 O43 89.7(4) . . ?
O35 W23 O8 85.3(3) . . ?
O35 W23 O43 158.0(4) . . ?
O43 W23 O8 73.0(3) . . ?
O54 W23 O8 169.6(4) . . ?
O54 W23 O14 102.2(4) . . ?
O54 W23 O34 100.6(4) . . ?
O54 W23 O35 102.5(4) . . ?
O54 W23 O43 99.4(4) . . ?
O2 W24 O8 75.2(3) . . ?
O2 W24 O41 159.1(3) . . ?
O2 W24 O43 85.5(4) . . ?
O2 W24 O68 86.5(4) . . ?
O41 W24 O8 84.1(3) . . ?
O43 W24 O8 73.3(3) . . ?
O43 W24 O41 90.8(4) . . ?
O68 W24 O8 82.3(3) . . ?
O68 W24 O41 88.5(4) . . ?
O68 W24 O43 155.5(4) . . ?
O80 W24 O2 101.6(4) . . ?
O80 W24 O8 173.3(4) . . ?
O80 W24 O41 99.3(4) . . ?
O80 W24 O43 100.8(4) . . ?
O80 W24 O68 103.5(4) . . ?
O42 Zn26 O4 89.8(3) . . ?
N2 Zn26 O4 86.9(4) . . ?
N2 Zn26 O42 90.2(4) . . ?
N2 Zn26 N11 79.2(4) . . ?
N2 Zn26 N13 102.4(4) . . ?
N11 Zn26 O4 165.1(3) . . ?
N11 Zn26 O42 85.1(4) . . ?
N11 Zn26 N13 100.3(4) . . ?
N13 Zn26 O4 87.7(4) . . ?
N13 Zn26 O42 167.0(4) . . ?
N24 Zn26 O4 92.5(4) . . ?
N24 Zn26 O42 89.0(4) . . ?
N24 Zn26 N2 178.9(4) . . ?
N24 Zn26 N11 101.4(4) . . ?
N24 Zn26 N13 78.4(4) . . ?
O57 Zn30 O32 83.3(3) . . ?
O57 Zn30 N25 170.8(4) . . ?
N12 Zn30 O32 81.3(4) . . ?
N12 Zn30 O57 93.1(4) . . ?
N12 Zn30 N16 114.2(4) . . ?
N12 Zn30 N17 165.9(4) . . ?
N12 Zn30 N25 78.3(4) . . ?
N16 Zn30 O32 163.5(4) . . ?
N16 Zn30 O57 90.1(4) . . ?
N16 Zn30 N17 79.7(4) . . ?
N16 Zn30 N25 90.7(4) . . ?
N17 Zn30 O32 85.0(4) . . ?
N17 Zn30 O57 89.0(4) . . ?
N17 Zn30 N25 100.1(4) . . ?
N25 Zn30 O32 98.2(4) . . ?
O8 Si28 O21 109.2(4) . . ?
O8 Si28 O28 109.3(4) . . ?
O12 Si28 O8 109.3(4) . . ?
O12 Si28 O21 109.5(4) . . ?
O12 Si28 O28 109.6(4) . . ?
O21 Si28 O28 109.9(4) . . ?
W24 O2 W19 120.6(4) . . ?
W2 O4 Zn26 141.9(5) . . ?
W8 O5 W2 119.7(4) . . ?
W19 O8 W23 91.2(3) . . ?
W24 O8 W19 89.8(3) . . ?
W24 O8 W23 91.6(3) . . ?
Si28 O8 W19 124.2(4) . . ?
Si28 O8 W23 124.2(4) . . ?
Si28 O8 W24 125.5(4) . . ?
W8 O9 W6 158.7(5) . . ?
W2 O12 W1 91.9(3) . . ?
W2 O12 W8 91.2(3) . . ?
W8 O12 W1 91.3(3) . . ?
Si28 O12 W1 123.8(4) . . ?
Si28 O12 W2 124.5(4) . . ?
Si28 O12 W8 124.2(4) . . ?
W14 O13 W6 144.9(5) . . ?
W1 O14 W23 151.9(5) . . ?
W9 O16 W1 149.3(4) . . ?
W6 O20 W9 121.3(4) . . ?
W9 O21 W6 91.3(3) . . ?
W9 O21 W16 91.9(3) . . ?
W16 O21 W6 88.7(3) . . ?
Si28 O21 W6 124.6(5) . . ?
Si28 O21 W9 125.3(4) . . ?
Si28 O21 W16 124.6(4) . . ?
W1 O24 W8 123.2(4) . . ?
W16 O27 W14 146.0(5) . . ?
W14 O28 W5 90.5(3) . . ?
W14 O28 W22 91.7(3) . . ?
W22 O28 W5 91.4(3) . . ?
Si28 O28 W5 124.2(4) . . ?
Si28 O28 W14 124.4(4) . . ?
Si28 O28 W22 124.7(4) . . ?
W9 O29 W16 122.9(5) . . ?
W19 O30 W16 159.3(5) . . ?
W9 O32 Zn30 140.5(5) . . ?
W23 O34 W19 123.5(5) . . ?
W9 O35 W23 150.4(5) . . ?
W2 O40 W1 121.8(4) . . ?
W2 O41 W24 156.4(5) . . ?
Zn26 O42 H42A 120.0 . . ?
Zn26 O42 H42B 120.0 . . ?
H42A O42 H42B 120.0 . . ?
W23 O43 W24 121.8(5) . . ?
W22 O44 W19 147.2(5) . . ?
W6 O47 W16 121.2(5) . . ?
W5 O50 W8 146.9(5) . . ?
W5 O56 W14 122.8(5) . . ?
Zn30 O57 H57A 120.0 . . ?
Zn30 O57 H57B 120.0 . . ?
H57A O57 H57B 120.0 . . ?
W2 O61 W5 145.4(5) . . ?
W22 O68 W24 145.7(5) . . ?
W5 O78 W22 125.1(5) . . ?
W22 O79 W14 122.4(4) . . ?
C21 N2 Zn26 127.2(9) . . ?
C21 N2 C34 119.7(11) . . ?
C34 N2 Zn26 113.1(8) . . ?
C37 N11 Zn26 111.1(8) . . ?
C66 N11 Zn26 129.4(9) . . ?
C66 N11 C37 119.3(12) . . ?
C43 N12 Zn30 114.3(8) . . ?
C52 N12 Zn30 126.6(9) . . ?
C52 N12 C43 119.0(11) . . ?
C22 N13 Zn26 128.5(10) . . ?
C22 N13 C55 118.5(12) . . ?
C55 N13 Zn26 112.9(9) . . ?
C39 N16 Zn30 130.2(10) . . ?
C39 N16 C53 118.8(12) . . ?
C53 N16 Zn30 110.9(9) . . ?
C62 N17 Zn30 111.8(8) . . ?
C74 N17 Zn30 129.0(10) . . ?
C74 N17 C62 118.8(12) . . ?
C41 N24 Zn26 129.7(10) . . ?
C41 N24 C46 116.9(12) . . ?
C46 N24 Zn26 113.3(8) . . ?
C27 N25 Zn30 112.1(9) . . ?
C79 N25 Zn30 129.7(10) . . ?
C79 N25 C27 118.0(12) . . ?
C54 C1 C49 123.2(14) . . ?
C55 C1 C49 117.6(13) . . ?
C55 C1 C54 119.2(14) . . ?
C15 C2 H2 120.6 . . ?
C15 C2 C45 118.9(14) . . ?
C45 C2 H2 120.6 . . ?
C7 C6 H6 120.3 . . ?
C7 C6 C52 119.5(15) . . ?
C52 C6 H6 120.3 . . ?
C6 C7 H7 120.5 . . ?
C59 C7 C6 119.0(14) . . ?
C59 C7 H7 120.5 . . ?
C30 C8 H8 120.0 . . ?
C30 C8 C59 120.1(14) . . ?
C59 C8 H8 120.0 . . ?
C10 C9 H9 119.0 . . ?
C10 C9 C77 121.9(14) . . ?
C77 C9 H9 119.0 . . ?
C9 C10 H10 121.0 . . ?
C9 C10 C79 118.0(15) . . ?
C79 C10 H10 121.0 . . ?
C15 C14 C34 119.3(12) . . ?
C17 C14 C15 122.9(12) . . ?
C17 C14 C34 117.7(12) . . ?
C2 C15 C14 122.9(13) . . ?
C2 C15 H15 118.5 . . ?
C14 C15 H15 118.5 . . ?
C14 C17 H17 120.6 . . ?
C14 C17 C31 118.8(12) . . ?
C31 C17 H17 120.6 . . ?
N2 C21 H21 119.3 . . ?
N2 C21 C31 121.3(13) . . ?
C31 C21 H21 119.3 . . ?
N13 C22 H22 118.4 . . ?
N13 C22 C44 123.3(13) . . ?
C44 C22 H22 118.4 . . ?
C39 C24 H24 120.1 . . ?
C71 C24 H24 120.1 . . ?
C71 C24 C39 119.7(17) . . ?
C26 C25 H25 118.2 . . ?
C72 C25 H25 118.2 . . ?
C72 C25 C26 123.7(17) . . ?
C28 C26 C25 124.8(15) . . ?
C28 C26 C62 119.5(15) . . ?
C62 C26 C25 115.7(15) . . ?
N25 C27 C43 118.0(11) . . ?
N25 C27 C77 124.1(13) . . ?
C77 C27 C43 117.8(12) . . ?
C26 C28 H28 120.5 . . ?
C58 C28 C26 119.0(13) . . ?
C58 C28 H28 120.5 . . ?
C8 C30 H30 119.0 . . ?
C8 C30 C77 122.0(14) . . ?
C77 C30 H30 119.0 . . ?
C17 C31 C21 119.2(14) . . ?
C17 C31 H31 120.4 . . ?
C21 C31 H31 120.4 . . ?
C40 C32 H32 120.6 . . ?
C40 C32 C66 118.9(13) . . ?
C66 C32 H32 120.6 . . ?
N2 C34 C14 123.1(12) . . ?
N2 C34 C37 118.5(11) . . ?
C14 C34 C37 118.3(11) . . ?
N11 C37 C34 118.0(11) . . ?
N11 C37 C45 122.2(12) . . ?
C45 C37 C34 119.8(11) . . ?
N16 C39 C24 123.1(15) . . ?
N16 C39 H39 118.5 . . ?
C24 C39 H39 118.5 . . ?
C32 C40 H40 119.9 . . ?
C32 C40 C45 120.2(14) . . ?
C45 C40 H40 119.9 . . ?
N24 C41 H41 118.0 . . ?
N24 C41 C69 124.1(15) . . ?
C69 C41 H41 118.0 . . ?
C54 C42 H42 118.8 . . ?
C54 C42 C57 122.4(14) . . ?
C57 C42 H42 118.8 . . ?
N12 C43 C27 117.2(11) . . ?
N12 C43 C59 120.9(13) . . ?
C59 C43 C27 121.8(12) . . ?
C22 C44 H44 120.2 . . ?
C49 C44 C22 119.6(13) . . ?
C49 C44 H44 120.2 . . ?
C37 C45 C2 120.7(13) . . ?
C37 C45 C40 117.2(13) . . ?
C40 C45 C2 122.1(13) . . ?
N24 C46 C55 117.4(11) . . ?
N24 C46 C57 122.5(12) . . ?
C57 C46 C55 120.0(12) . . ?
C1 C49 H49 120.8 . . ?
C44 C49 C1 118.5(14) . . ?
C44 C49 H49 120.8 . . ?
N12 C52 C6 121.8(14) . . ?
N12 C52 H52 119.1 . . ?
C6 C52 H52 119.1 . . ?
N16 C53 C62 118.4(12) . . ?
N16 C53 C65 119.9(13) . . ?
C65 C53 C62 121.7(13) . . ?
C1 C54 H54 119.6 . . ?
C42 C54 C1 120.8(15) . . ?
C42 C54 H54 119.6 . . ?
N13 C55 C1 122.5(13) . . ?
N13 C55 C46 117.8(12) . . ?
C1 C55 C46 119.7(12) . . ?
C46 C57 C42 117.8(13) . . ?
C46 C57 C68 116.9(15) . . ?
C68 C57 C42 125.2(14) . . ?
C28 C58 H58 120.6 . . ?
C28 C58 C74 118.9(15) . . ?
C74 C58 H58 120.6 . . ?
C7 C59 C8 122.6(14) . . ?
C7 C59 C43 119.8(13) . . ?
C43 C59 C8 117.6(14) . . ?
N17 C62 C26 120.7(13) . . ?
N17 C62 C53 118.9(12) . . ?
C26 C62 C53 120.4(14) . . ?
C53 C65 C72 117.4(15) . . ?
C71 C65 C53 119.4(16) . . ?
C71 C65 C72 123.2(17) . . ?
N11 C66 C32 122.3(12) . . ?
N11 C66 H66 118.9 . . ?
C32 C66 H66 118.9 . . ?
C57 C68 H68 120.0 . . ?
C69 C68 C57 120.0(17) . . ?
C69 C68 H68 120.0 . . ?
C41 C69 H69 120.2 . . ?
C68 C69 C41 119.5(16) . . ?
C68 C69 H69 120.2 . . ?
C24 C71 C65 119.1(17) . . ?
C24 C71 H71 120.4 . . ?
C65 C71 H71 120.4 . . ?
C25 C72 C65 121.0(18) . . ?
C25 C72 H72 119.5 . . ?
C65 C72 H72 119.5 . . ?
N17 C74 C58 122.8(15) . . ?
N17 C74 H74 118.6 . . ?
C58 C74 H74 118.6 . . ?
C27 C77 C9 114.1(14) . . ?
C27 C77 C30 120.4(15) . . ?
C30 C77 C9 125.4(14) . . ?
N25 C79 C10 123.8(15) . . ?
N25 C79 H79 118.1 . . ?
C10 C79 H79 118.1 . . ?

loop_
_geom_bond_atom_site_label_1
_geom_bond_atom_site_label_2
_geom_bond_distance
_geom_bond_site_symmetry_2
_geom_bond_publ_flag
W1 O12 2.368(8) . ?
W1 O14 1.899(8) . ?
W1 O16 1.924(8) . ?
W1 O24 1.923(9) . ?
W1 O40 1.928(9) . ?
W1 O59 1.701(9) . ?
W2 O4 1.735(8) . ?
W2 O5 1.940(8) . ?
W2 O12 2.306(7) . ?
W2 O40 1.916(9) . ?
W2 O41 1.878(9) . ?
W2 O61 1.889(8) . ?
W5 O28 2.379(8) . ?
W5 O50 1.902(9) . ?
W5 O56 1.887(9) . ?
W5 O61 1.925(8) . ?
W5 O69 1.712(10) . ?
W5 O78 1.871(10) . ?
W6 O9 1.911(9) . ?
W6 O13 1.916(8) . ?
W6 O20 1.919(9) . ?
W6 O21 2.379(8) . ?
W6 O47 1.893(9) . ?
W6 O76 1.699(9) . ?
W8 O5 1.922(8) . ?
W8 O9 1.891(9) . ?
W8 O12 2.365(7) . ?
W8 O24 1.926(9) . ?
W8 O50 1.925(9) . ?
W8 O52 1.703(9) . ?
W9 O16 1.906(8) . ?
W9 O20 1.925(9) . ?
W9 O21 2.308(8) . ?
W9 O29 1.910(8) . ?
W9 O32 1.719(9) . ?
W9 O35 1.895(8) . ?
W14 O13 1.906(8) . ?
W14 O27 1.896(9) . ?
W14 O28 2.329(8) . ?
W14 O56 1.921(10) . ?
W14 O66 1.688(8) . ?
W14 O79 1.927(8) . ?
W16 O21 2.372(8) . ?
W16 O27 1.893(8) . ?
W16 O29 1.919(8) . ?
W16 O30 1.912(8) . ?
W16 O47 1.918(8) . ?
W16 O71 1.701(9) . ?
W19 O2 1.932(9) . ?
W19 O8 2.356(8) . ?
W19 O30 1.897(8) . ?
W19 O34 1.922(8) . ?
W19 O44 1.930(8) . ?
W19 O62 1.704(9) . ?
W22 O28 2.354(8) . ?
W22 O44 1.881(9) . ?
W22 O68 1.903(8) . ?
W22 O77 1.707(9) . ?
W22 O78 1.945(10) . ?
W22 O79 1.909(8) . ?
W23 O8 2.363(8) . ?
W23 O14 1.900(8) . ?
W23 O34 1.905(8) . ?
W23 O35 1.915(8) . ?
W23 O43 1.916(9) . ?
W23 O54 1.702(9) . ?
W24 O2 1.882(9) . ?
W24 O8 2.337(8) . ?
W24 O41 1.943(9) . ?
W24 O43 1.937(9) . ?
W24 O68 1.907(8) . ?
W24 O80 1.715(9) . ?
Zn26 O4 2.236(9) . ?
Zn26 O42 2.163(9) . ?
Zn26 N2 2.124(10) . ?
Zn26 N11 2.143(11) . ?
Zn26 N13 2.151(10) . ?
Zn26 N24 2.122(11) . ?
Zn30 O32 2.298(9) . ?
Zn30 O57 2.149(9) . ?
Zn30 N12 2.098(10) . ?
Zn30 N16 2.127(11) . ?
Zn30 N17 2.130(11) . ?
Zn30 N25 2.169(11) . ?
Si28 O8 1.620(8) . ?
Si28 O12 1.620(8) . ?
Si28 O21 1.625(8) . ?
Si28 O28 1.636(9) . ?
O42 H42A 0.9300 . ?
O42 H42B 0.9300 . ?
O57 H57A 0.9300 . ?
O57 H57B 0.9300 . ?
N2 C21 1.320(18) . ?
N2 C34 1.329(16) . ?
N11 C37 1.373(15) . ?
N11 C66 1.331(17) . ?
N12 C43 1.368(16) . ?
N12 C52 1.342(19) . ?
N13 C22 1.321(17) . ?
N13 C55 1.357(16) . ?
N16 C39 1.314(18) . ?
N16 C53 1.385(17) . ?
N17 C62 1.350(18) . ?
N17 C74 1.326(18) . ?
N24 C41 1.311(18) . ?
N24 C46 1.378(17) . ?
N25 C27 1.353(17) . ?
N25 C79 1.316(18) . ?
C1 C49 1.44(2) . ?
C1 C54 1.44(2) . ?
C1 C55 1.403(19) . ?
C2 H2 0.9300 . ?
C2 C15 1.35(2) . ?
C2 C45 1.43(2) . ?
C6 H6 0.9300 . ?
C6 C7 1.38(2) . ?
C6 C52 1.40(2) . ?
C7 H7 0.9300 . ?
C7 C59 1.37(2) . ?
C8 H8 0.9300 . ?
C8 C30 1.35(2) . ?
C8 C59 1.46(2) . ?
C9 H9 0.9300 . ?
C9 C10 1.36(2) . ?
C9 C77 1.42(2) . ?
C10 H10 0.9300 . ?
C10 C79 1.38(2) . ?
C14 C15 1.416(18) . ?
C14 C17 1.39(2) . ?
C14 C34 1.420(16) . ?
C15 H15 0.9300 . ?
C17 H17 0.9300 . ?
C17 C31 1.39(2) . ?
C21 H21 0.9300 . ?
C21 C31 1.430(19) . ?
C22 H22 0.9300 . ?
C22 C44 1.41(2) . ?
C24 H24 0.9300 . ?
C24 C39 1.40(2) . ?
C24 C71 1.35(3) . ?
C25 H25 0.9300 . ?
C25 C26 1.48(3) . ?
C25 C72 1.31(3) . ?
C26 C28 1.38(2) . ?
C26 C62 1.41(2) . ?
C27 C43 1.434(19) . ?
C27 C77 1.402(19) . ?
C28 H28 0.9300 . ?
C28 C58 1.37(3) . ?
C30 H30 0.9300 . ?
C30 C77 1.40(2) . ?
C31 H31 0.9300 . ?
C32 H32 0.9300 . ?
C32 C40 1.39(2) . ?
C32 C66 1.39(2) . ?
C34 C37 1.439(19) . ?
C37 C45 1.402(18) . ?
C39 H39 0.9300 . ?
C40 H40 0.9300 . ?
C40 C45 1.41(2) . ?
C41 H41 0.9300 . ?
C41 C69 1.38(2) . ?
C42 H42 0.9300 . ?
C42 C54 1.31(2) . ?
C42 C57 1.45(2) . ?
C43 C59 1.401(19) . ?
C44 H44 0.9300 . ?
C44 C49 1.36(2) . ?
C46 C55 1.433(19) . ?
C46 C57 1.400(18) . ?
C49 H49 0.9300 . ?
C52 H52 0.9300 . ?
C53 C62 1.42(2) . ?
C53 C65 1.41(2) . ?
C54 H54 0.9300 . ?
C57 C68 1.40(2) . ?
C58 H58 0.9300 . ?
C58 C74 1.40(2) . ?
C65 C71 1.40(2) . ?
C65 C72 1.45(3) . ?
C66 H66 0.9300 . ?
C68 H68 0.9300 . ?
C68 C69 1.34(3) . ?
C69 H69 0.9300 . ?
C71 H71 0.9300 . ?
C72 H72 0.9300 . ?
C74 H74 0.9300 . ?
C79 H79 0.9300 . ?

loop_
_geom_torsion_atom_site_label_1
_geom_torsion_atom_site_label_2
_geom_torsion_atom_site_label_3
_geom_torsion_atom_site_label_4
_geom_torsion
_geom_torsion_site_symmetry_1
_geom_torsion_site_symmetry_2
_geom_torsion_site_symmetry_3
_geom_torsion_site_symmetry_4
_geom_torsion_publ_flag
Zn26 N2 C21 C31 -176.3(10) . . . . ?
Zn26 N2 C34 C14 179.2(8) . . . . ?
Zn26 N2 C34 C37 -2.1(13) . . . . ?
Zn26 N11 C37 C34 2.0(13) . . . . ?
Zn26 N11 C37 C45 -177.5(10) . . . . ?
Zn26 N11 C66 C32 175.7(10) . . . . ?
Zn26 N13 C22 C44 -174.6(11) . . . . ?
Zn26 N13 C55 C1 177.0(11) . . . . ?
Zn26 N13 C55 C46 -3.0(15) . . . . ?
Zn26 N24 C41 C69 175.9(15) . . . . ?
Zn26 N24 C46 C55 3.7(15) . . . . ?
Zn26 N24 C46 C57 -178.6(11) . . . . ?
Zn30 N12 C43 C27 -2.2(15) . . . . ?
Zn30 N12 C43 C59 -177.4(10) . . . . ?
Zn30 N12 C52 C6 178.2(11) . . . . ?
Zn30 N16 C39 C24 -175.7(12) . . . . ?
Zn30 N16 C53 C62 -2.9(14) . . . . ?
Zn30 N16 C53 C65 178.9(11) . . . . ?
Zn30 N17 C62 C26 -173.2(11) . . . . ?
Zn30 N17 C62 C53 5.0(15) . . . . ?
Zn30 N17 C74 C58 169.0(12) . . . . ?
Zn30 N25 C27 C43 2.7(15) . . . . ?
Zn30 N25 C27 C77 -176.7(11) . . . . ?
Zn30 N25 C79 C10 174.6(11) . . . . ?
O2 W19 O30 W16 36(2) . . . . ?
O4 W2 O41 W24 -144.4(12) . . . . ?
O4 W2 O61 W5 -138.2(8) . . . . ?
O5 W2 O4 Zn26 -6.1(8) . . . . ?
O5 W2 O41 W24 37(2) . . . . ?
O5 W2 O61 W5 -42.3(8) . . . . ?
O5 W8 O9 W6 -41(2) . . . . ?
O8 W19 O30 W16 44.4(14) . . . . ?
O8 W23 O14 W1 55.5(10) . . . . ?
O8 W24 O2 W19 6.7(4) . . . . ?
O8 Si28 O12 W1 -60.3(6) . . . . ?
O8 Si28 O12 W2 60.3(6) . . . . ?
O8 Si28 O12 W8 -179.7(4) . . . . ?
O8 Si28 O21 W6 -178.9(4) . . . . ?
O8 Si28 O21 W9 59.7(6) . . . . ?
O8 Si28 O21 W16 -62.8(6) . . . . ?
O8 Si28 O28 W5 -120.5(5) . . . . ?
O8 Si28 O28 W14 121.0(5) . . . . ?
O8 Si28 O28 W22 -0.2(6) . . . . ?
O9 W6 O47 W16 3.8(13) . . . . ?
O12 W1 O14 W23 -55.5(10) . . . . ?
O12 W2 O4 Zn26 -40(2) . . . . ?
O12 W2 O41 W24 41.4(12) . . . . ?
O12 W2 O61 W5 32.9(8) . . . . ?
O12 W8 O9 W6 -46.7(14) . . . . ?
O12 Si28 O8 W19 -179.8(4) . . . . ?
O12 Si28 O8 W23 60.6(6) . . . . ?
O12 Si28 O8 W24 -61.1(6) . . . . ?
O12 Si28 O21 W6 61.4(6) . . . . ?
O12 Si28 O21 W9 -60.0(6) . . . . ?
O12 Si28 O21 W16 177.5(4) . . . . ?
O12 Si28 O28 W5 -0.7(6) . . . . ?
O12 Si28 O28 W14 -119.2(5) . . . . ?
O12 Si28 O28 W22 119.6(5) . . . . ?
O13 W6 O47 W16 77.4(5) . . . . ?
O13 W14 O27 W16 -16.9(8) . . . . ?
O16 W1 O14 W23 30.4(10) . . . . ?
O16 W9 O32 Zn30 157.7(7) . . . . ?
O16 W9 O35 W23 -33.0(10) . . . . ?
O20 W6 O47 W16 -79.3(5) . . . . ?
O20 W9 O32 Zn30 67.6(8) . . . . ?
O20 W9 O35 W23 41.2(17) . . . . ?
O21 W6 O47 W16 -6.0(4) . . . . ?
O21 W9 O32 Zn30 16(3) . . . . ?
O21 W9 O35 W23 53.5(10) . . . . ?
O21 W16 O27 W14 -34.2(8) . . . . ?
O21 Si28 O8 W19 60.4(6) . . . . ?
O21 Si28 O8 W23 -59.2(6) . . . . ?
O21 Si28 O8 W24 179.1(4) . . . . ?
O21 Si28 O12 W1 59.3(6) . . . . ?
O21 Si28 O12 W2 179.9(4) . . . . ?
O21 Si28 O12 W8 -60.1(6) . . . . ?
O21 Si28 O28 W5 119.8(5) . . . . ?
O21 Si28 O28 W14 1.3(7) . . . . ?
O21 Si28 O28 W22 -119.9(5) . . . . ?
O24 W1 O14 W23 -41.1(16) . . . . ?
O24 W8 O9 W6 -119.2(14) . . . . ?
O28 W5 O56 W14 -1.4(5) . . . . ?
O28 W5 O78 W22 4.1(5) . . . . ?
O28 W14 O27 W16 69.1(8) . . . . ?
O28 W22 O44 W19 -64.3(9) . . . . ?
O28 Si28 O8 W19 -59.9(6) . . . . ?
O28 Si28 O8 W23 -179.4(4) . . . . ?
O28 Si28 O8 W24 58.9(6) . . . . ?
O28 Si28 O12 W1 179.9(4) . . . . ?
O28 Si28 O12 W2 -59.5(6) . . . . ?
O28 Si28 O12 W8 60.6(6) . . . . ?
O28 Si28 O21 W6 -59.1(6) . . . . ?
O28 Si28 O21 W9 179.5(5) . . . . ?
O28 Si28 O21 W16 57.0(6) . . . . ?
O29 W9 O32 Zn30 -23.6(8) . . . . ?
O29 W9 O35 W23 126.9(10) . . . . ?
O29 W16 O27 W14 -28.9(14) . . . . ?
O30 W16 O27 W14 -117.2(8) . . . . ?
O32 W9 O35 W23 -134.5(10) . . . . ?
O34 W19 O30 W16 116.6(15) . . . . ?
O34 W23 O14 W1 43.1(16) . . . . ?
O35 W9 O32 Zn30 -113.9(7) . . . . ?
O35 W23 O14 W1 -30.2(10) . . . . ?
O40 W1 O14 W23 -127.8(10) . . . . ?
O40 W2 O4 Zn26 -91.7(7) . . . . ?
O40 W2 O41 W24 115.2(12) . . . . ?
O40 W2 O61 W5 23.5(15) . . . . ?
O41 W2 O4 Zn26 174.3(7) . . . . ?
O41 W2 O61 W5 119.0(8) . . . . ?
O41 W24 O2 W19 0.2(13) . . . . ?
O43 W23 O14 W1 128.6(10) . . . . ?
O43 W24 O2 W19 80.6(5) . . . . ?
O44 W19 O30 W16 -37.6(15) . . . . ?
O47 W16 O27 W14 41.0(8) . . . . ?
O50 W5 O56 W14 -86.7(6) . . . . ?
O50 W5 O78 W22 16.7(12) . . . . ?
O50 W8 O9 W6 35.4(14) . . . . ?
O52 W8 O9 W6 139.9(14) . . . . ?
O54 W23 O14 W1 -132.1(10) . . . . ?
O56 W5 O78 W22 -68.1(6) . . . . ?
O56 W14 O27 W16 61.9(14) . . . . ?
O59 W1 O14 W23 133.6(10) . . . . ?
O61 W2 O4 Zn26 81.2(7) . . . . ?
O61 W2 O41 W24 -42.0(12) . . . . ?
O61 W5 O56 W14 -9.1(12) . . . . ?
O61 W5 O78 W22 88.5(6) . . . . ?
O62 W19 O30 W16 -142.8(14) . . . . ?
O66 W14 O27 W16 -118.2(8) . . . . ?
O68 W22 O44 W19 20.1(9) . . . . ?
O68 W24 O2 W19 -76.2(5) . . . . ?
O69 W5 O56 W14 170.0(6) . . . . ?
O69 W5 O78 W22 -169.8(6) . . . . ?
O71 W16 O27 W14 142.1(8) . . . . ?
O76 W6 O47 W16 179.6(5) . . . . ?
O77 W22 O44 W19 122.6(9) . . . . ?
O78 W5 O56 W14 69.8(6) . . . . ?
O78 W22 O44 W19 -53.3(15) . . . . ?
O79 W14 O27 W16 142.2(8) . . . . ?
O79 W22 O44 W19 -137.0(9) . . . . ?
O80 W24 O2 W19 -179.2(5) . . . . ?
N2 C21 C31 C17 -2(2) . . . . ?
N2 C34 C37 N11 0.1(16) . . . . ?
N2 C34 C37 C45 179.5(11) . . . . ?
N11 C37 C45 C2 -177.8(12) . . . . ?
N11 C37 C45 C40 2.3(19) . . . . ?
N12 C43 C59 C7 -1(2) . . . . ?
N12 C43 C59 C8 178.9(12) . . . . ?
N13 C22 C44 C49 0(2) . . . . ?
N16 C53 C62 N17 -1.5(18) . . . . ?
N16 C53 C62 C26 176.7(13) . . . . ?
N16 C53 C65 C71 -3(2) . . . . ?
N16 C53 C65 C72 -179.1(16) . . . . ?
N24 C41 C69 C68 1(3) . . . . ?
N24 C46 C55 N13 -0.4(19) . . . . ?
N24 C46 C55 C1 179.6(13) . . . . ?
N24 C46 C57 C42 179.6(13) . . . . ?
N24 C46 C57 C68 3(2) . . . . ?
N25 C27 C43 N12 -0.4(18) . . . . ?
N25 C27 C43 C59 174.7(13) . . . . ?
N25 C27 C77 C9 3(2) . . . . ?
N25 C27 C77 C30 -177.5(13) . . . . ?
C6 C7 C59 C8 -177.5(15) . . . . ?
C6 C7 C59 C43 3(2) . . . . ?
C7 C6 C52 N12 -2(3) . . . . ?
C8 C30 C77 C9 -178.7(16) . . . . ?
C8 C30 C77 C27 2(2) . . . . ?
C9 C10 C79 N25 -1(2) . . . . ?
C10 C9 C77 C27 -3(2) . . . . ?
C10 C9 C77 C30 177.4(16) . . . . ?
C14 C17 C31 C21 -2(2) . . . . ?
C14 C34 C37 N11 178.8(10) . . . . ?
C14 C34 C37 C45 -1.7(17) . . . . ?
C15 C2 C45 C37 -2(2) . . . . ?
C15 C2 C45 C40 178.3(14) . . . . ?
C15 C14 C17 C31 -177.6(13) . . . . ?
C15 C14 C34 N2 178.4(11) . . . . ?
C15 C14 C34 C37 -0.3(16) . . . . ?
C17 C14 C15 C2 -176.6(14) . . . . ?
C17 C14 C34 N2 -3.5(17) . . . . ?
C17 C14 C34 C37 177.8(11) . . . . ?
C21 N2 C34 C14 -0.3(17) . . . . ?
C21 N2 C34 C37 178.3(11) . . . . ?
C22 N13 C55 C1 0(2) . . . . ?
C22 N13 C55 C46 -179.7(13) . . . . ?
C22 C44 C49 C1 -3(2) . . . . ?
C25 C26 C28 C58 -178.6(19) . . . . ?
C25 C26 C62 N17 -178.9(16) . . . . ?
C25 C26 C62 C53 3(2) . . . . ?
C26 C25 C72 C65 -4(4) . . . . ?
C26 C28 C58 C74 -6(3) . . . . ?
C27 N25 C79 C10 0(2) . . . . ?
C27 C43 C59 C7 -176.2(14) . . . . ?
C27 C43 C59 C8 4(2) . . . . ?
C28 C26 C62 N17 0(2) . . . . ?
C28 C26 C62 C53 -178.5(15) . . . . ?
C28 C58 C74 N17 6(3) . . . . ?
C30 C8 C59 C7 -179.1(16) . . . . ?
C30 C8 C59 C43 1(2) . . . . ?
C32 C40 C45 C2 178.6(14) . . . . ?
C32 C40 C45 C37 -1(2) . . . . ?
C34 N2 C21 C31 3.2(19) . . . . ?
C34 C14 C15 C2 1(2) . . . . ?
C34 C14 C17 C31 4.4(19) . . . . ?
C34 C37 C45 C2 2.7(19) . . . . ?
C34 C37 C45 C40 -177.2(11) . . . . ?
C37 N11 C66 C32 1.6(18) . . . . ?
C39 N16 C53 C62 179.6(12) . . . . ?
C39 N16 C53 C65 1(2) . . . . ?
C39 C24 C71 C65 1(3) . . . . ?
C40 C32 C66 N11 -1(2) . . . . ?
C41 N24 C46 C55 179.3(14) . . . . ?
C41 N24 C46 C57 -3(2) . . . . ?
C42 C57 C68 C69 -177.6(18) . . . . ?
C43 N12 C52 C6 3(2) . . . . ?
C43 C27 C77 C9 -176.7(13) . . . . ?
C43 C27 C77 C30 3(2) . . . . ?
C45 C2 C15 C14 0(2) . . . . ?
C46 N24 C41 C69 1(3) . . . . ?
C46 C57 C68 C69 -1(3) . . . . ?
C49 C1 C54 C42 -177.8(17) . . . . ?
C49 C1 C55 N13 -3(2) . . . . ?
C49 C1 C55 C46 176.9(13) . . . . ?
C52 N12 C43 C27 173.7(12) . . . . ?
C52 N12 C43 C59 -1.5(19) . . . . ?
C52 C6 C7 C59 -1(3) . . . . ?
C53 N16 C39 C24 1(2) . . . . ?
C53 C65 C71 C24 1(3) . . . . ?
C53 C65 C72 C25 2(3) . . . . ?
C54 C1 C49 C44 -179.3(16) . . . . ?
C54 C1 C55 N13 -179.8(14) . . . . ?
C54 C1 C55 C46 0(2) . . . . ?
C54 C42 C57 C46 2(3) . . . . ?
C54 C42 C57 C68 178.0(18) . . . . ?
C55 N13 C22 C44 1(2) . . . . ?
C55 C1 C49 C44 4(2) . . . . ?
C55 C1 C54 C42 -1(2) . . . . ?
C55 C46 C57 C42 -3(2) . . . . ?
C55 C46 C57 C68 -179.3(14) . . . . ?
C57 C42 C54 C1 0(3) . . . . ?
C57 C46 C55 N13 -178.2(13) . . . . ?
C57 C46 C55 C1 2(2) . . . . ?
C57 C68 C69 C41 0(3) . . . . ?
C59 C8 C30 C77 -4(2) . . . . ?
C62 N17 C74 C58 -3(2) . . . . ?
C62 C26 C28 C58 3(3) . . . . ?
C62 C53 C65 C71 179.1(14) . . . . ?
C62 C53 C65 C72 3(2) . . . . ?
C65 C53 C62 N17 176.7(13) . . . . ?
C65 C53 C62 C26 -5(2) . . . . ?
C66 N11 C37 C34 177.1(11) . . . . ?
C66 N11 C37 C45 -2.3(17) . . . . ?
C66 C32 C40 C45 1(2) . . . . ?
C71 C24 C39 N16 -3(3) . . . . ?
C71 C65 C72 C25 -175(2) . . . . ?
C72 C25 C26 C28 -177(2) . . . . ?
C72 C25 C26 C62 2(3) . . . . ?
C72 C65 C71 C24 177.5(19) . . . . ?
C74 N17 C62 C26 0(2) . . . . ?
C74 N17 C62 C53 178.6(13) . . . . ?
C77 C9 C10 C79 2(2) . . . . ?
C77 C27 C43 N12 179.0(12) . . . . ?
C77 C27 C43 C59 -6(2) . . . . ?
C79 N25 C27 C43 177.8(13) . . . . ?
C79 N25 C27 C77 -2(2) . . . . ?
